data_7024000
loop_
_publ_author_name
'Akutsu, Hiroki'
'Yamada, Jun-Ichi'
'Nakatsuji, Shin'ichi'
'Turner, Scott S.'

_publ_section_title
;
 Structures and properties of a BEDT-TTF-based organic charge transfer
 salt and the zwitterion of ferrocenesulfonate.
;
_journal_issue 46
_journal_name_full 'Dalton transactions (Cambridge, England : 2003)'
_journal_page_first 16351
_journal_page_last 16354
_journal_paper_doi 10.1039/c3dt52346b
_journal_volume 42
_journal_year 2013
_chemical_formula_moiety 'C10 H9 Fe O3 S'
_chemical_formula_sum 'C10 H9 Fe O3 S'
_chemical_formula_weight 265.09
_space_group_IT_number 14
_symmetry_cell_setting monoclinic
_symmetry_Int_Tables_number 14
_symmetry_space_group_name_Hall '-P 2yn'
_symmetry_space_group_name_H-M 'P 1 21/n 1'
_atom_sites_solution_hydrogens geom
_atom_sites_solution_primary direct
_atom_sites_solution_secondary difmap
_cell_angle_alpha 90.0000
_cell_angle_beta 95.638(5)
_cell_angle_gamma 90.0000
_cell_formula_units_Z 4
_cell_length_a 7.731(2)
_cell_length_b 13.150(3)
_cell_length_c 9.828(3)
_cell_measurement_reflns_used 3012
_cell_measurement_temperature 295
_cell_measurement_theta_max 29.98
_cell_measurement_theta_min 2.08
_cell_volume 994.3(5)
_computing_cell_refinement CrystalClear
_computing_data_collection 'CrystalClear (Rigaku Inc., 2008)'
_computing_data_reduction CrystalClear
_computing_molecular_graphics 'CrystalStructure 4.0'
_computing_publication_material 'CrystalStructure 4.0 (Rigaku, 2010)'
_computing_structure_refinement 'SHELXL97 (Sheldrick, 2008)'
_computing_structure_solution 'Il Milione (Burla, et al., 2007)'
_diffrn_ambient_temperature 295
_diffrn_detector_area_resol_mean 7.314
_diffrn_measured_fraction_theta_full 0.996
_diffrn_measured_fraction_theta_max 0.996
_diffrn_measurement_device_type 'Rigaku Mercury70'
_diffrn_measurement_method \w
_diffrn_radiation_type 'Mo K\a'
_diffrn_radiation_wavelength 0.71075
_diffrn_reflns_av_R_equivalents 0.0555
_diffrn_reflns_limit_h_max 10
_diffrn_reflns_limit_h_min -10
_diffrn_reflns_limit_k_max 12
_diffrn_reflns_limit_k_min -17
_diffrn_reflns_limit_l_max 12
_diffrn_reflns_limit_l_min -10
_diffrn_reflns_number 8116
_diffrn_reflns_theta_full 27.50
_diffrn_reflns_theta_max 27.50
_diffrn_standards_number 0
_exptl_absorpt_coefficient_mu 1.704
_exptl_absorpt_correction_T_max 0.873
_exptl_absorpt_correction_T_min 0.835
_exptl_absorpt_correction_type numerical
_exptl_absorpt_process_details 'NUMABS (Rigaku, 1999)'
_exptl_crystal_colour black
_exptl_crystal_density_diffrn 1.771
_exptl_crystal_density_method 'not measured'
_exptl_crystal_description prism
_exptl_crystal_F_000 540.00
_exptl_crystal_size_max 0.120
_exptl_crystal_size_mid 0.100
_exptl_crystal_size_min 0.080
_refine_diff_density_max 0.910
_refine_diff_density_min -0.390
_refine_ls_extinction_method none
_refine_ls_goodness_of_fit_ref 1.051
_refine_ls_hydrogen_treatment constr
_refine_ls_number_parameters 136
_refine_ls_number_reflns 2269
_refine_ls_number_restraints 0
_refine_ls_R_factor_gt 0.0352
_refine_ls_shift/su_max 0.000
_refine_ls_structure_factor_coef Fsqd
_refine_ls_weighting_details 'w = 1/[\s^2^(Fo^2^)+(0.0629P)^2^+0.0000P] where P=(Fo^2^+2Fc^2^)/3'
_refine_ls_weighting_scheme calc
_refine_ls_wR_factor_ref 0.1000
_reflns_number_gt 1942
_reflns_number_total 2272
_reflns_threshold_expression F^2^>2.0\s(F^2^)
_cod_data_source_file c3dt52346b.txt
_cod_data_source_block V121106a
_cod_original_cell_volume 994.4(5)
_cod_database_code 7024000

loop_
_symmetry_equiv_pos_site_id
_symmetry_equiv_pos_as_xyz
1 +X,+Y,+Z
2 1/2-X,1/2+Y,1/2-Z
3 -X,-Y,-Z
4 1/2+X,1/2-Y,1/2+Z

loop_
_atom_site_label
_atom_site_type_symbol
_atom_site_fract_x
_atom_site_fract_y
_atom_site_fract_z
_atom_site_U_iso_or_equiv
_atom_site_adp_type
_atom_site_occupancy
_atom_site_symmetry_multiplicity
_atom_site_calc_flag
_atom_site_refinement_flags
Fe1 Fe 0.27842(4) 0.08749(2) 0.75824(3) 0.03063(13) Uani 1.0 4 d .
S1 S 0.16435(7) 0.19149(4) 0.44186(5) 0.03812(17) Uani 1.0 4 d .
O1 O 0.2277(3) 0.17581(16) 0.30993(19) 0.0686(6) Uani 1.0 4 d .
O2 O 0.1810(3) 0.29409(13) 0.4897(2) 0.0659(6) Uani 1.0 4 d .
O3 O -0.0031(3) 0.14767(15) 0.4518(3) 0.0636(6) Uani 1.0 4 d .
C1 C 0.3097(3) 0.12066(17) 0.5557(2) 0.0305(5) Uani 1.0 4 d .
C2 C 0.3060(3) 0.01308(17) 0.5759(2) 0.0356(5) Uani 1.0 4 d .
C3 C 0.4472(3) -0.01227(19) 0.6727(3) 0.0425(6) Uani 1.0 4 d .
C4 C 0.5378(3) 0.07866(19) 0.7122(3) 0.0424(6) Uani 1.0 4 d .
C5 C 0.4540(3) 0.16010(18) 0.6405(2) 0.0370(5) Uani 1.0 4 d .
C6 C 0.0431(4) 0.1464(3) 0.8072(3) 0.0561(7) Uani 1.0 4 d .
C7 C 0.0453(4) 0.0405(3) 0.8219(3) 0.0561(8) Uani 1.0 4 d .
C8 C 0.1841(4) 0.0160(3) 0.9229(3) 0.0629(9) Uani 1.0 4 d .
C9 C 0.2636(4) 0.1080(3) 0.9669(3) 0.0623(8) Uani 1.0 4 d .
C10 C 0.1779(4) 0.1869(3) 0.8955(3) 0.0609(8) Uani 1.0 4 d .
H2 H 0.2255 -0.0321 0.5333 0.0427 Uiso 1.0 4 calc R
H3 H 0.4757 -0.0772 0.7049 0.0510 Uiso 1.0 4 calc R
H4 H 0.6359 0.0835 0.7747 0.0509 Uiso 1.0 4 calc R
H5 H 0.4870 0.2281 0.6474 0.0444 Uiso 1.0 4 calc R
H6 H -0.0349 0.1835 0.7486 0.0673 Uiso 1.0 4 calc R
H7 H -0.0299 -0.0053 0.7744 0.0673 Uiso 1.0 4 calc R
H8 H 0.2161 -0.0488 0.9540 0.0755 Uiso 1.0 4 calc R
H9 H 0.3578 0.1148 1.0328 0.0748 Uiso 1.0 4 calc R
H10 H 0.2057 0.2555 0.9049 0.0731 Uiso 1.0 4 calc R

loop_
_atom_site_aniso_label
_atom_site_aniso_U_11
_atom_site_aniso_U_22
_atom_site_aniso_U_33
_atom_site_aniso_U_12
_atom_site_aniso_U_13
_atom_site_aniso_U_23
Fe1 0.0305(2) 0.0323(2) 0.0298(2) 0.00236(11) 0.00632(13) 0.00115(11)
S1 0.0364(3) 0.0349(3) 0.0413(4) -0.0031(3) -0.0053(3) 0.0073(3)
O1 0.0770(15) 0.0910(16) 0.0370(11) 0.0236(12) 0.0018(9) 0.0164(10)
O2 0.0740(14) 0.0340(9) 0.0836(14) 0.0022(9) -0.0233(11) 0.0015(9)
O3 0.0342(10) 0.0622(12) 0.0904(15) -0.0101(9) -0.0135(9) 0.0245(11)
C1 0.0300(10) 0.0351(11) 0.0265(10) -0.0020(9) 0.0035(8) 0.0010(9)
C2 0.0383(12) 0.0367(12) 0.0317(11) 0.0013(9) 0.0034(9) -0.0039(9)
C3 0.0453(14) 0.0438(13) 0.0393(12) 0.0158(11) 0.0083(10) 0.0014(10)
C4 0.0265(11) 0.0657(17) 0.0350(12) 0.0074(10) 0.0028(9) -0.0019(11)
C5 0.0316(11) 0.0456(13) 0.0341(11) -0.0091(9) 0.0040(9) 0.0000(9)
C6 0.0416(14) 0.0657(17) 0.0638(17) 0.0168(13) 0.0189(12) 0.0045(14)
C7 0.0457(15) 0.0670(19) 0.0596(17) -0.0167(14) 0.0253(13) -0.0123(14)
C8 0.077(2) 0.0619(18) 0.0562(16) 0.0154(16) 0.0387(16) 0.0248(14)
C9 0.0601(19) 0.098(3) 0.0299(13) -0.0038(17) 0.0108(12) -0.0079(14)
C10 0.0694(19) 0.0503(16) 0.0688(18) -0.0008(14) 0.0350(16) -0.0203(14)

loop_
_atom_type_symbol
_atom_type_description
_atom_type_scat_dispersion_real
_atom_type_scat_dispersion_imag
_atom_type_scat_source
C C 0.0033 0.0016
;
International Tables for Crystallography
(1992, Vol. C, Tables 4.2.6.8 and 6.1.1.4)
;
H H 0.0000 0.0000
;
International Tables for Crystallography
(1992, Vol. C, Table 6.1.1.4)
;
Fe Fe 0.3463 0.8444
;
International Tables for Crystallography
(1992, Vol. C, Tables 4.2.6.8 and 6.1.1.4)
;
O O 0.0106 0.0060
;
International Tables for Crystallography
(1992, Vol. C, Tables 4.2.6.8 and 6.1.1.4)
;
S S 0.1246 0.1234
;
International Tables for Crystallography
(1992, Vol. C, Tables 4.2.6.8 and 6.1.1.4)
;

loop_
_geom_angle_atom_site_label_1
_geom_angle_atom_site_label_2
_geom_angle_atom_site_label_3
_geom_angle
_geom_angle_publ_flag
C1 Fe1 C2 40.33(9) yes
C1 Fe1 C3 66.97(9) yes
C1 Fe1 C4 66.51(9) yes
C1 Fe1 C5 39.88(8) yes
C1 Fe1 C6 109.34(10) yes
C1 Fe1 C7 122.83(10) yes
C1 Fe1 C8 158.54(11) yes
C1 Fe1 C9 160.08(12) yes
C1 Fe1 C10 125.14(11) yes
C2 Fe1 C3 39.82(9) yes
C2 Fe1 C4 66.80(9) yes
C2 Fe1 C5 67.09(9) yes
C2 Fe1 C6 122.94(10) yes
C2 Fe1 C7 106.77(10) yes
C2 Fe1 C8 122.49(11) yes
C2 Fe1 C9 158.99(12) yes
C2 Fe1 C10 159.01(10) yes
C3 Fe1 C4 39.67(10) yes
C3 Fe1 C5 66.39(10) yes
C3 Fe1 C6 157.73(11) yes
C3 Fe1 C7 122.33(11) yes
C3 Fe1 C8 108.22(11) yes
C3 Fe1 C9 125.16(11) yes
C3 Fe1 C10 160.78(11) yes
C4 Fe1 C5 39.08(9) yes
C4 Fe1 C6 161.16(11) yes
C4 Fe1 C7 158.54(11) yes
C4 Fe1 C8 124.15(11) yes
C4 Fe1 C9 111.41(11) yes
C4 Fe1 C10 126.78(11) yes
C5 Fe1 C6 125.93(11) yes
C5 Fe1 C7 159.51(10) yes
C5 Fe1 C8 159.49(10) yes
C5 Fe1 C9 125.81(11) yes
C5 Fe1 C10 111.99(11) yes
C6 Fe1 C7 39.55(13) yes
C6 Fe1 C8 66.64(13) yes
C6 Fe1 C9 65.75(12) yes
C6 Fe1 C10 39.17(12) yes
C7 Fe1 C8 40.44(11) yes
C7 Fe1 C9 66.77(12) yes
C7 Fe1 C10 66.31(12) yes
C8 Fe1 C9 39.63(13) yes
C8 Fe1 C10 66.12(13) yes
C9 Fe1 C10 38.80(13) yes
O1 S1 O2 113.70(13) yes
O1 S1 O3 113.13(13) yes
O1 S1 C1 103.99(12) yes
O2 S1 O3 114.25(13) yes
O2 S1 C1 104.93(11) yes
O3 S1 C1 105.54(12) yes
Fe1 C1 S1 126.16(12) yes
Fe1 C1 C2 69.67(12) yes
Fe1 C1 C5 70.91(12) yes
S1 C1 C2 126.06(16) yes
S1 C1 C5 126.21(18) yes
C2 C1 C5 107.72(18) yes
Fe1 C2 C1 70.00(12) yes
Fe1 C2 C3 70.61(13) yes
C1 C2 C3 107.58(19) yes
Fe1 C3 C2 69.57(14) yes
Fe1 C3 C4 70.83(14) yes
C2 C3 C4 108.2(2) yes
Fe1 C4 C3 69.51(14) yes
Fe1 C4 C5 70.29(13) yes
C3 C4 C5 108.3(2) yes
Fe1 C5 C1 69.21(13) yes
Fe1 C5 C4 70.63(14) yes
C1 C5 C4 108.2(2) yes
Fe1 C6 C7 69.56(17) yes
Fe1 C6 C10 70.63(18) yes
C7 C6 C10 108.3(3) yes
Fe1 C7 C6 70.89(17) yes
Fe1 C7 C8 70.01(17) yes
C6 C7 C8 107.3(3) yes
Fe1 C8 C7 69.55(17) yes
Fe1 C8 C9 70.83(17) yes
C7 C8 C9 107.2(3) yes
Fe1 C9 C8 69.54(17) yes
Fe1 C9 C10 70.59(17) yes
C8 C9 C10 108.4(3) yes
Fe1 C10 C6 70.20(18) yes
Fe1 C10 C9 70.60(18) yes
C6 C10 C9 108.7(3) yes
Fe1 C2 H2 124.782 no
C1 C2 H2 126.205 no
C3 C2 H2 126.213 no
Fe1 C3 H3 125.292 no
C2 C3 H3 125.898 no
C4 C3 H3 125.896 no
Fe1 C4 H4 125.930 no
C3 C4 H4 125.861 no
C5 C4 H4 125.848 no
Fe1 C5 H5 125.842 no
C1 C5 H5 125.894 no
C4 C5 H5 125.902 no
Fe1 C6 H6 125.560 no
C7 C6 H6 125.827 no
C10 C6 H6 125.826 no
Fe1 C7 H7 124.372 no
C6 C7 H7 126.351 no
C8 C7 H7 126.349 no
Fe1 C8 H8 124.822 no
C7 C8 H8 126.400 no
C9 C8 H8 126.401 no
Fe1 C9 H9 125.650 no
C8 C9 H9 125.798 no
C10 C9 H9 125.792 no
Fe1 C10 H10 125.156 no
C6 C10 H10 125.634 no
C9 C10 H10 125.629 no

loop_
_geom_bond_atom_site_label_1
_geom_bond_atom_site_label_2
_geom_bond_distance
_geom_bond_publ_flag
Fe1 C1 2.075(2) yes
Fe1 C2 2.071(3) yes
Fe1 C3 2.085(3) yes
Fe1 C4 2.102(3) yes
Fe1 C5 2.098(3) yes
Fe1 C6 2.077(3) yes
Fe1 C7 2.060(3) yes
Fe1 C8 2.066(3) yes
Fe1 C9 2.083(3) yes
Fe1 C10 2.083(4) yes
S1 O1 1.445(2) yes
S1 O2 1.4303(19) yes
S1 O3 1.429(2) yes
S1 C1 1.770(2) yes
C1 C2 1.429(4) yes
C1 C5 1.423(3) yes
C2 C3 1.415(3) yes
C3 C4 1.421(4) yes
C4 C5 1.405(4) yes
C6 C7 1.400(5) yes
C6 C10 1.394(4) yes
C7 C8 1.426(4) yes
C8 C9 1.406(5) yes
C9 C10 1.384(5) yes
C2 H2 0.930 no
C3 H3 0.930 no
C4 H4 0.930 no
C5 H5 0.930 no
C6 H6 0.930 no
C7 H7 0.930 no
C8 H8 0.930 no
C9 H9 0.930 no
C10 H10 0.930 no

loop_
_geom_contact_atom_site_label_1
_geom_contact_atom_site_label_2
_geom_contact_distance
_geom_contact_publ_flag
_geom_contact_site_symmetry_2
Fe1 O3 3.626(2) no .
O1 C2 3.387(3) no .
O1 C5 3.542(3) no .
O2 C5 3.024(3) no .
O3 C2 3.124(3) no .
O3 C6 3.476(4) no .
O1 C3 3.300(4) no 3_656
O1 C4 3.637(4) no 4_454
O1 C5 3.349(3) no 4_454
O1 C6 3.380(4) no 4_554
O1 C7 3.700(4) no 3_556
O1 C9 3.524(4) no 1_554
O2 C4 3.297(3) no 4_454
O2 C6 3.557(4) no 4_554
O2 C8 3.188(4) no 2_556
O2 C9 3.461(4) no 4_454
O3 C2 3.147(3) no 3_556
O3 C7 3.646(4) no 3_556
O3 C9 3.694(4) no 4_454
O3 C10 3.295(4) no 4_454
C1 C3 3.381(4) no 3_656
C2 O3 3.147(3) no 3_556
C2 C2 3.496(4) no 3_656
C2 C3 3.245(4) no 3_656
C2 C4 3.406(4) no 3_656
C3 O1 3.300(4) no 3_656
C3 C1 3.381(4) no 3_656
C3 C2 3.245(4) no 3_656
C3 C3 3.583(4) no 3_656
C4 O1 3.637(4) no 4_555
C4 O2 3.297(3) no 4_555
C4 C2 3.406(4) no 3_656
C5 O1 3.349(3) no 4_555
C5 C10 3.697(4) no 4_554
C6 O1 3.380(4) no 4_455
C6 O2 3.557(4) no 4_455
C7 O1 3.700(4) no 3_556
C7 O3 3.646(4) no 3_556
C7 C8 3.296(5) no 3_557
C8 O2 3.188(4) no 2_546
C8 C7 3.296(5) no 3_557
C8 C8 3.380(5) no 3_557
C9 O1 3.524(4) no 1_556
C9 O2 3.461(4) no 4_555
C9 O3 3.694(4) no 4_555
C10 O3 3.295(4) no 4_555
C10 C5 3.697(4) no 4_455
S1 H2 3.0965 no .
S1 H5 3.0891 no .
S1 H6 3.5191 no .
O1 H2 3.5067 no .
O2 H5 2.8341 no .
O2 H6 3.4947 no .
O3 H2 3.0120 no .
O3 H6 2.9886 no .
C1 H3 3.1938 no .
C1 H4 3.1884 no .
C1 H6 3.5169 no .
C2 H4 3.1935 no .
C2 H5 3.2015 no .
C2 H7 3.4066 no .
C3 H5 3.1874 no .
C3 H8 3.4694 no .
C4 H2 3.1952 no .
C4 H9 3.5988 no .
C5 H2 3.2018 no .
C5 H3 3.1857 no .
C5 H10 3.6036 no .
C6 H8 3.1747 no .
C6 H9 3.1541 no .
C7 H2 3.4166 no .
C7 H9 3.1789 no .
C7 H10 3.1613 no .
C8 H3 3.4824 no .
C8 H6 3.1753 no .
C8 H10 3.1597 no .
C9 H4 3.6086 no .
C9 H6 3.1530 no .
C9 H7 3.1789 no .
C10 H5 3.6188 no .
C10 H7 3.1635 no .
C10 H8 3.1602 no .
H2 H3 2.5099 no .
H2 H7 3.2495 no .
H3 H4 2.5106 no .
H3 H8 3.3359 no .
H4 H5 2.4948 no .
H4 H9 3.5062 no .
H5 H10 3.5138 no .
H6 H7 2.4954 no .
H6 H10 2.4806 no .
H7 H8 2.5291 no .
H8 H9 2.5023 no .
H9 H10 2.4693 no .
S1 H2 3.6991 no 3_556
S1 H3 3.5876 no 3_656
S1 H4 3.3814 no 4_454
S1 H5 3.2552 no 4_454
S1 H6 3.5476 no 4_554
S1 H7 3.3406 no 3_556
S1 H8 3.6581 no 2_556
S1 H9 3.6497 no 4_454
S1 H10 3.5975 no 4_454
O1 H3 2.6507 no 3_656
O1 H4 3.6881 no 3_656
O1 H4 3.2553 no 4_454
O1 H5 2.6513 no 4_454
O1 H6 2.7156 no 4_554
O1 H7 2.7935 no 3_556
O1 H9 3.1006 no 1_554
O2 H4 2.6519 no 4_454
O2 H5 3.5582 no 4_454
O2 H6 3.3981 no 4_554
O2 H8 2.2633 no 2_556
O2 H9 2.8400 no 4_454
O3 H2 2.3103 no 3_556
O3 H5 3.4033 no 4_454
O3 H7 2.9367 no 3_556
O3 H9 3.4227 no 4_454
O3 H10 2.5885 no 4_454
C1 H3 3.2359 no 3_656
C2 H3 3.4772 no 3_656
C2 H10 3.3945 no 2_546
C3 H2 3.4421 no 3_656
C3 H9 3.4076 no 3_657
C3 H10 3.3358 no 2_546
C4 H2 3.2265 no 3_656
C4 H6 3.5648 no 1_655
C4 H7 3.5162 no 1_655
C4 H8 3.6488 no 3_657
C4 H9 3.6067 no 3_657
C5 H2 3.5675 no 3_656
C5 H3 3.6564 no 3_656
C5 H10 3.3571 no 4_554
C6 H3 3.6384 no 2_556
C6 H4 3.2409 no 1_455
C6 H8 3.4778 no 3_557
C7 H4 3.2039 no 1_455
C7 H8 3.1340 no 3_557
C8 H4 3.4154 no 3_657
C8 H7 3.3141 no 3_557
C8 H8 3.4577 no 3_557
C9 H3 3.6543 no 3_657
C9 H4 3.6064 no 3_657
C9 H5 3.6208 no 4_455
C9 H7 3.5291 no 3_557
C10 H3 3.4317 no 2_556
C10 H5 3.2055 no 4_455
H2 S1 3.6991 no 3_556
H2 O3 2.3103 no 3_556
H2 C3 3.4421 no 3_656
H2 C4 3.2265 no 3_656
H2 C5 3.5675 no 3_656
H2 H2 3.5839 no 3_556
H2 H4 3.3771 no 3_656
H2 H6 3.6062 no 3_556
H2 H7 3.2824 no 3_556
H2 H10 2.8976 no 2_546
H3 S1 3.5876 no 3_656
H3 O1 2.6507 no 3_656
H3 C1 3.2359 no 3_656
H3 C2 3.4772 no 3_656
H3 C5 3.6564 no 3_656
H3 C6 3.6384 no 2_546
H3 C9 3.6543 no 3_657
H3 C10 3.4317 no 2_546
H3 H6 3.2063 no 2_546
H3 H9 2.8099 no 3_657
H3 H10 2.7696 no 2_546
H4 S1 3.3814 no 4_555
H4 O1 3.6881 no 3_656
H4 O1 3.2553 no 4_555
H4 O2 2.6519 no 4_555
H4 C6 3.2409 no 1_655
H4 C7 3.2039 no 1_655
H4 C8 3.4154 no 3_657
H4 C9 3.6064 no 3_657
H4 H2 3.3771 no 3_656
H4 H6 2.8987 no 1_655
H4 H7 2.8360 no 1_655
H4 H8 2.8333 no 3_657
H4 H9 3.2187 no 3_657
H5 S1 3.2552 no 4_555
H5 O1 2.6513 no 4_555
H5 O2 3.5582 no 4_555
H5 O3 3.4033 no 4_555
H5 C9 3.6208 no 4_554
H5 C10 3.2055 no 4_554
H5 H7 3.5977 no 2_556
H5 H8 3.4293 no 2_556
H5 H10 3.0622 no 4_554
H6 S1 3.5476 no 4_455
H6 O1 2.7156 no 4_455
H6 O2 3.3981 no 4_455
H6 C4 3.5648 no 1_455
H6 H2 3.6062 no 3_556
H6 H3 3.2063 no 2_556
H6 H4 2.8987 no 1_455
H6 H9 3.4466 no 4_454
H7 S1 3.3406 no 3_556
H7 O1 2.7935 no 3_556
H7 O3 2.9367 no 3_556
H7 C4 3.5162 no 1_455
H7 C8 3.3141 no 3_557
H7 C9 3.5291 no 3_557
H7 H2 3.2824 no 3_556
H7 H4 2.8360 no 1_455
H7 H5 3.5977 no 2_546
H7 H8 3.2336 no 3_557
H7 H9 3.6103 no 3_557
H8 S1 3.6581 no 2_546
H8 O2 2.2633 no 2_546
H8 C4 3.6488 no 3_657
H8 C6 3.4778 no 3_557
H8 C7 3.1340 no 3_557
H8 C8 3.4577 no 3_557
H8 H4 2.8333 no 3_657
H8 H5 3.4293 no 2_546
H8 H7 3.2336 no 3_557
H8 H9 3.3969 no 3_657
H9 S1 3.6497 no 4_555
H9 O1 3.1006 no 1_556
H9 O2 2.8400 no 4_555
H9 O3 3.4227 no 4_555
H9 C3 3.4076 no 3_657
H9 C4 3.6067 no 3_657
H9 H3 2.8099 no 3_657
H9 H4 3.2187 no 3_657
H9 H6 3.4466 no 4_555
H9 H7 3.6103 no 3_557
H9 H8 3.3969 no 3_657
H10 S1 3.5975 no 4_555
H10 O3 2.5885 no 4_555
H10 C2 3.3945 no 2_556
H10 C3 3.3358 no 2_556
H10 C5 3.3571 no 4_455
H10 H2 2.8976 no 2_556
H10 H3 2.7696 no 2_556
H10 H5 3.0622 no 4_455

loop_
_geom_torsion_atom_site_label_1
_geom_torsion_atom_site_label_2
_geom_torsion_atom_site_label_3
_geom_torsion_atom_site_label_4
_geom_torsion
_geom_torsion_publ_flag
C1 Fe1 C2 C1 0.00(9) no
C1 Fe1 C2 C3 117.96(16) no
C2 Fe1 C1 S1 120.4(2) no
C2 Fe1 C1 C2 0.00(9) no
C2 Fe1 C1 C5 -118.14(15) no
C1 Fe1 C3 C2 -38.40(9) no
C1 Fe1 C3 C4 80.45(10) no
C3 Fe1 C1 S1 158.36(17) no
C3 Fe1 C1 C2 37.92(9) no
C3 Fe1 C1 C5 -80.22(11) no
C1 Fe1 C4 C3 -81.71(10) no
C1 Fe1 C4 C5 37.61(9) no
C4 Fe1 C1 S1 -158.30(18) no
C4 Fe1 C1 C2 81.26(10) no
C4 Fe1 C1 C5 -36.88(10) no
C1 Fe1 C5 C1 0.00(10) no
C1 Fe1 C5 C4 -119.19(17) no
C5 Fe1 C1 S1 -121.4(2) no
C5 Fe1 C1 C2 118.14(16) no
C5 Fe1 C1 C5 0.00(10) no
C1 Fe1 C6 C7 118.51(11) no
C1 Fe1 C6 C10 -122.34(12) no
C6 Fe1 C1 S1 1.95(18) no
C6 Fe1 C1 C2 -118.49(11) no
C6 Fe1 C1 C5 123.36(11) no
C1 Fe1 C7 C6 -80.66(14) no
C1 Fe1 C7 C8 161.89(9) no
C7 Fe1 C1 S1 43.7(2) no
C7 Fe1 C1 C2 -76.74(14) no
C7 Fe1 C1 C5 165.12(11) no
C1 Fe1 C8 C7 -45.5(4) no
C1 Fe1 C8 C9 -163.2(2) no
C8 Fe1 C1 S1 77.1(4) no
C8 Fe1 C1 C2 -43.3(4) no
C8 Fe1 C1 C5 -161.4(3) no
C1 Fe1 C10 C6 77.13(15) no
C1 Fe1 C10 C9 -163.61(9) no
C10 Fe1 C1 S1 -38.8(2) no
C10 Fe1 C1 C2 -159.24(11) no
C10 Fe1 C1 C5 82.62(14) no
C2 Fe1 C3 C2 0.00(10) no
C2 Fe1 C3 C4 118.85(17) no
C3 Fe1 C2 C1 -117.96(17) no
C3 Fe1 C2 C3 0.00(11) no
C2 Fe1 C4 C3 -37.61(9) no
C2 Fe1 C4 C5 81.72(11) no
C4 Fe1 C2 C1 -80.50(11) no
C4 Fe1 C2 C3 37.47(10) no
C2 Fe1 C5 C1 38.28(9) no
C2 Fe1 C5 C4 -80.90(10) no
C5 Fe1 C2 C1 -37.86(9) no
C5 Fe1 C2 C3 80.10(10) no
C2 Fe1 C6 C7 75.84(15) no
C2 Fe1 C6 C10 -165.01(10) no
C6 Fe1 C2 C1 81.17(14) no
C6 Fe1 C2 C3 -160.87(11) no
C2 Fe1 C7 C6 -121.80(11) no
C2 Fe1 C7 C8 120.75(11) no
C7 Fe1 C2 C1 121.32(11) no
C7 Fe1 C2 C3 -120.71(11) no
C2 Fe1 C8 C7 -77.30(15) no
C2 Fe1 C8 C9 165.07(9) no
C8 Fe1 C2 C1 162.69(11) no
C8 Fe1 C2 C3 -79.35(14) no
C2 Fe1 C9 C8 -37.3(4) no
C2 Fe1 C9 C10 -156.6(3) no
C9 Fe1 C2 C1 -170.0(3) no
C9 Fe1 C2 C3 -52.1(4) no
C2 Fe1 C10 C6 37.3(4) no
C2 Fe1 C10 C9 156.6(3) no
C10 Fe1 C2 C1 54.0(4) no
C10 Fe1 C2 C3 172.0(3) no
C3 Fe1 C4 C3 0.00(10) no
C3 Fe1 C4 C5 119.33(16) no
C4 Fe1 C3 C2 -118.85(17) no
C4 Fe1 C3 C4 0.00(10) no
C3 Fe1 C5 C1 81.79(10) no
C3 Fe1 C5 C4 -37.39(9) no
C5 Fe1 C3 C2 -81.99(10) no
C5 Fe1 C3 C4 36.86(9) no
C3 Fe1 C6 C7 42.2(4) no
C3 Fe1 C6 C10 161.4(2) no
C6 Fe1 C3 C2 46.5(4) no
C6 Fe1 C3 C4 165.4(3) no
C3 Fe1 C7 C6 -162.46(9) no
C3 Fe1 C7 C8 80.09(14) no
C7 Fe1 C3 C2 76.95(13) no
C7 Fe1 C3 C4 -164.20(10) no
C3 Fe1 C8 C7 -118.80(12) no
C3 Fe1 C8 C9 123.57(12) no
C8 Fe1 C3 C2 119.22(12) no
C8 Fe1 C3 C4 -121.93(11) no
C3 Fe1 C9 C8 -75.47(16) no
C3 Fe1 C9 C10 165.27(10) no
C9 Fe1 C3 C2 159.77(13) no
C9 Fe1 C3 C4 -81.38(15) no
C4 Fe1 C5 C1 119.19(17) no
C4 Fe1 C5 C4 0.00(10) no
C5 Fe1 C4 C3 -119.33(16) no
C5 Fe1 C4 C5 0.00(10) no
C4 Fe1 C7 C6 169.2(2) no
C4 Fe1 C7 C8 51.7(4) no
C7 Fe1 C4 C3 39.0(3) no
C7 Fe1 C4 C5 158.3(3) no
C4 Fe1 C8 C7 -159.69(10) no
C4 Fe1 C8 C9 82.69(16) no
C8 Fe1 C4 C3 76.94(14) no
C8 Fe1 C4 C5 -163.74(11) no
C4 Fe1 C9 C8 -118.15(12) no
C4 Fe1 C9 C10 122.59(12) no
C9 Fe1 C4 C3 119.74(13) no
C9 Fe1 C4 C5 -120.93(13) no
C4 Fe1 C10 C6 162.41(10) no
C4 Fe1 C10 C9 -78.33(16) no
C10 Fe1 C4 C3 160.98(11) no
C10 Fe1 C4 C5 -79.69(14) no
C5 Fe1 C6 C7 159.91(9) no
C5 Fe1 C6 C10 -80.94(15) no
C6 Fe1 C5 C1 -76.73(14) no
C6 Fe1 C5 C4 164.09(11) no
C5 Fe1 C7 C6 -52.6(4) no
C5 Fe1 C7 C8 -170.0(3) no
C7 Fe1 C5 C1 -38.1(4) no
C7 Fe1 C5 C4 -157.3(3) no
C5 Fe1 C8 C7 170.1(3) no
C5 Fe1 C8 C9 52.4(4) no
C8 Fe1 C5 C1 160.6(3) no
C8 Fe1 C5 C4 41.4(4) no
C5 Fe1 C9 C8 -159.97(10) no
C5 Fe1 C9 C10 80.76(16) no
C9 Fe1 C5 C1 -160.84(12) no
C9 Fe1 C5 C4 79.97(15) no
C5 Fe1 C10 C6 120.43(11) no
C5 Fe1 C10 C9 -120.32(12) no
C10 Fe1 C5 C1 -119.00(12) no
C10 Fe1 C5 C4 121.81(12) no
C6 Fe1 C7 C6 0.00(13) no
C6 Fe1 C7 C8 -117.5(2) no
C7 Fe1 C6 C7 0.00(12) no
C7 Fe1 C6 C10 119.1(2) no
C6 Fe1 C8 C7 37.99(12) no
C6 Fe1 C8 C9 -79.64(14) no
C8 Fe1 C6 C7 -38.83(12) no
C8 Fe1 C6 C10 80.32(14) no
C6 Fe1 C9 C8 82.08(15) no
C6 Fe1 C9 C10 -37.19(13) no
C9 Fe1 C6 C7 -82.31(15) no
C9 Fe1 C6 C10 36.84(13) no
C6 Fe1 C10 C6 0.00(14) no
C6 Fe1 C10 C9 119.3(3) no
C10 Fe1 C6 C7 -119.1(3) no
C10 Fe1 C6 C10 0.00(13) no
C7 Fe1 C8 C7 0.00(14) no
C7 Fe1 C8 C9 -117.6(3) no
C8 Fe1 C7 C6 117.5(2) no
C8 Fe1 C7 C8 0.00(14) no
C7 Fe1 C9 C8 38.71(13) no
C7 Fe1 C9 C10 -80.56(15) no
C9 Fe1 C7 C6 79.50(14) no
C9 Fe1 C7 C8 -37.95(13) no
C7 Fe1 C10 C6 -37.39(12) no
C7 Fe1 C10 C9 81.86(14) no
C10 Fe1 C7 C6 37.05(11) no
C10 Fe1 C7 C8 -80.41(13) no
C8 Fe1 C9 C8 0.00(14) no
C8 Fe1 C9 C10 -119.3(3) no
C9 Fe1 C8 C7 117.6(3) no
C9 Fe1 C8 C9 0.00(14) no
C8 Fe1 C10 C6 -81.78(14) no
C8 Fe1 C10 C9 37.48(12) no
C10 Fe1 C8 C7 80.91(14) no
C10 Fe1 C8 C9 -36.72(12) no
C9 Fe1 C10 C6 -119.3(3) no
C9 Fe1 C10 C9 0.00(15) no
C10 Fe1 C9 C8 119.3(3) no
C10 Fe1 C9 C10 0.00(14) no
O1 S1 C1 Fe1 -169.30(14) no
O1 S1 C1 C2 -79.31(19) no
O1 S1 C1 C5 98.81(18) no
O2 S1 C1 Fe1 71.02(17) no
O2 S1 C1 C2 161.01(17) no
O2 S1 C1 C5 -20.9(2) no
O3 S1 C1 Fe1 -50.00(17) no
O3 S1 C1 C2 40.0(2) no
O3 S1 C1 C5 -141.89(17) no
Fe1 C1 C2 Fe1 0.0 no
Fe1 C1 C2 C3 -60.93(12) no
Fe1 C1 C5 Fe1 0.0 no
Fe1 C1 C5 C4 60.11(13) no
S1 C1 C2 Fe1 -120.57(18) no
S1 C1 C2 C3 178.50(14) no
S1 C1 C5 Fe1 121.36(18) no
S1 C1 C5 C4 -178.52(14) no
C2 C1 C5 Fe1 -60.23(15) no
C2 C1 C5 C4 -0.1(3) no
C5 C1 C2 Fe1 61.02(15) no
C5 C1 C2 C3 0.1(3) no
Fe1 C2 C3 Fe1 0.0 no
Fe1 C2 C3 C4 -60.56(13) no
C1 C2 C3 Fe1 60.54(15) no
C1 C2 C3 C4 -0.0(3) no
Fe1 C3 C4 Fe1 0.0 no
Fe1 C3 C4 C5 -59.82(14) no
C2 C3 C4 Fe1 59.77(17) no
C2 C3 C4 C5 -0.0(3) no
Fe1 C4 C5 Fe1 0.0 no
Fe1 C4 C5 C1 -59.23(13) no
C3 C4 C5 Fe1 59.33(17) no
C3 C4 C5 C1 0.1(3) no
Fe1 C6 C7 Fe1 0.0 no
Fe1 C6 C7 C8 60.86(16) no
Fe1 C6 C10 Fe1 0.0 no
Fe1 C6 C10 C9 -60.34(19) no
C7 C6 C10 Fe1 59.6(2) no
C7 C6 C10 C9 -0.8(4) no
C10 C6 C7 Fe1 -60.2(3) no
C10 C6 C7 C8 0.6(4) no
Fe1 C7 C8 Fe1 0.0 no
Fe1 C7 C8 C9 61.17(18) no
C6 C7 C8 Fe1 -61.4(2) no
C6 C7 C8 C9 -0.3(3) no
Fe1 C8 C9 Fe1 0.0 no
Fe1 C8 C9 C10 60.13(17) no
C7 C8 C9 Fe1 -60.3(2) no
C7 C8 C9 C10 -0.2(4) no
Fe1 C9 C10 Fe1 0.0 no
Fe1 C9 C10 C6 60.09(19) no
C8 C9 C10 Fe1 -59.5(3) no
C8 C9 C10 C6 0.6(4) no
